data_1523247
loop_
_publ_author_name
'Beznosikova, A.V.'
'Chebotarev, N.T.'
'Timofeeva, L.F.'
'Luk'yanov, A.S.'
'Shapovalov, M.P.'

_publ_section_title
;
 The crystal structures of the compounds Pu5 Rh4 and Pu5 Ir4
;
_journal_name_full 'Atomnaya Energiya'
_journal_page_first 495
_journal_page_last 498
_journal_volume 40
_journal_year 1976
_chemical_formula_sum 'Pu5 Rh4'
_space_group_IT_number 62
_symmetry_space_group_name_Hall '-P 2ac 2n'
_symmetry_space_group_name_H-M 'P n m a'
_cell_angle_alpha 90
_cell_angle_beta 90
_cell_angle_gamma 90
_cell_formula_units_Z 4
_cell_length_a 7.263
_cell_length_b 14.48
_cell_length_c 7.464
_cell_volume 784.976
_citation_journal_id_ASTM AENGAB
_cod_data_source_file Beznosikova_AENGAB_1976_1894.cif
_cod_data_source_block Pu5Rh4
_cod_original_cell_volume 784.9758
_cod_database_code 1523247

loop_
_symmetry_equiv_pos_as_xyz
x,y,z
-x+1/2,-y,z+1/2
x+1/2,-y+1/2,-z+1/2
-x,y+1/2,-z
-x,-y,-z
x-1/2,y,-z-1/2
-x-1/2,y-1/2,z-1/2
x,-y-1/2,z

loop_
_atom_site_label
_atom_site_type_symbol
_atom_site_fract_x
_atom_site_fract_y
_atom_site_fract_z
_atom_site_occupancy
_atom_site_U_iso_or_equiv
Rh2 Rh 0.19 0.25 0.644 1 0.0
Pu3 Pu 0.001 0.09 0.82 1 0.0
Pu1 Pu 0.322 0.25 0.989 1 0.0
Rh1 Rh 0.959 0.25 0.107 1 0.0
Rh3 Rh 0.194 0.966 0.549 1 0.0
Pu2 Pu 0.168 0.122 0.338 1 0.0
